data_7048116
loop_
_publ_author_name
'Wang, Yichen'
'Li, Jing'
'Zhang, Li'
'Chen, Chao'
'Feng, Rui'
'Zhao, Yue'
'Zhang, Yi-Quan'
'Tan, Gengwen'
'Song, You'
'Wang, Xinping'

_publ_section_title
;
 Magnetic on-off switching in redox non-innocent ligand bridged binuclear
 cobalt complexes.
;
_journal_issue 48
_journal_name_full 'Dalton transactions (Cambridge, England : 2003)'
_journal_page_first 17211
_journal_page_last 17215
_journal_paper_doi 10.1039/c8dt04157a
_journal_volume 47
_journal_year 2018
_chemical_formula_sum 'C66 H88 Co2 N8'
_chemical_formula_weight 1111.30
_space_group_crystal_system monoclinic
_space_group_IT_number 14
_space_group_name_Hall '-P 2yn'
_space_group_name_H-M_alt 'P 1 21/n 1'
_symmetry_space_group_name_Hall '-P 2yn'
_symmetry_space_group_name_H-M 'P 1 21/n 1'
_atom_sites_solution_hydrogens geom
_audit_creation_method SHELXL-2014/7
_audit_update_record
;
2018-08-17 deposited with the CCDC.
2018-11-13 downloaded from the CCDC.
;
_cell_angle_alpha 90
_cell_angle_beta 105.293(4)
_cell_angle_gamma 90
_cell_formula_units_Z 2
_cell_length_a 12.577(2)
_cell_length_b 16.039(3)
_cell_length_c 15.838(2)
_cell_measurement_reflns_used 4984
_cell_measurement_temperature 123(2)
_cell_measurement_theta_max 27.24
_cell_measurement_theta_min 2.67
_cell_volume 3081.7(9)
_computing_cell_refinement 'Saint+ ver. V8.37A (Bruker AXS)'
_computing_data_collection 'APEX2 ver. 2014.9 (Bruker AXS)'
_computing_data_reduction 'Saint+ ver. V8.37A (Bruker AXS)'
_computing_structure_refinement 'SHELXL-2014/7 (Sheldrick, 2014)'
_computing_structure_solution 'SHELXT (Sheldrick, 2014)'
_diffrn_ambient_temperature 123(2)
_diffrn_measured_fraction_theta_full 0.998
_diffrn_measured_fraction_theta_max 0.998
_diffrn_measurement_device_type 'Bruker D8 Quest'
_diffrn_measurement_method '\f and \w scans'
_diffrn_radiation_type MoK\a
_diffrn_radiation_wavelength 0.71073
_diffrn_reflns_av_R_equivalents 0.0674
_diffrn_reflns_av_unetI/netI 0.0679
_diffrn_reflns_Laue_measured_fraction_full 0.998
_diffrn_reflns_Laue_measured_fraction_max 0.998
_diffrn_reflns_limit_h_max 14
_diffrn_reflns_limit_h_min -14
_diffrn_reflns_limit_k_max 19
_diffrn_reflns_limit_k_min -18
_diffrn_reflns_limit_l_max 18
_diffrn_reflns_limit_l_min -18
_diffrn_reflns_number 19966
_diffrn_reflns_point_group_measured_fraction_full 0.998
_diffrn_reflns_point_group_measured_fraction_max 0.998
_diffrn_reflns_theta_full 25.000
_diffrn_reflns_theta_max 25.000
_diffrn_reflns_theta_min 2.242
_diffrn_source 'microfocus sealed tube (Incoatec ImS)'
_exptl_absorpt_coefficient_mu 0.583
_exptl_absorpt_correction_T_max 0.7456
_exptl_absorpt_correction_T_min 0.5951
_exptl_absorpt_correction_type multi-scan
_exptl_absorpt_process_details 'SadAbs 2016/2 (Bruker AXS)'
_exptl_crystal_colour brown
_exptl_crystal_density_diffrn 1.198
_exptl_crystal_description block
_exptl_crystal_F_000 1188
_exptl_crystal_size_max 0.200
_exptl_crystal_size_mid 0.150
_exptl_crystal_size_min 0.100
_refine_diff_density_max 0.551
_refine_diff_density_min -0.336
_refine_diff_density_rms 0.058
_refine_ls_extinction_method none
_refine_ls_goodness_of_fit_ref 1.011
_refine_ls_hydrogen_treatment constr
_refine_ls_matrix_type full
_refine_ls_number_parameters 353
_refine_ls_number_reflns 5405
_refine_ls_number_restraints 0
_refine_ls_restrained_S_all 1.011
_refine_ls_R_factor_all 0.0786
_refine_ls_R_factor_gt 0.0441
_refine_ls_shift/su_max 0.000
_refine_ls_shift/su_mean 0.000
_refine_ls_structure_factor_coef Fsqd
_refine_ls_weighting_details 'w=1/[\s^2^(Fo^2^)+(0.0279P)^2^+3.1558P] where P=(Fo^2^+2Fc^2^)/3'
_refine_ls_weighting_scheme calc
_refine_ls_wR_factor_gt 0.0875
_refine_ls_wR_factor_ref 0.1019
_reflns_Friedel_coverage 0.000
_reflns_number_gt 3817
_reflns_number_total 5405
_reflns_threshold_expression 'I > 2\s(I)'
_cod_data_source_file c8dt04157a2.cif
_cod_data_source_block P2_a
_cod_depositor_comments 'Adding full bibliography for 7048116--7048117.cif.'
_cod_original_cell_volume 3081.9(8)
_cod_database_code 7048116
_shelx_shelxl_version_number 2014/7
_shelx_space_group_comment
;
The symmetry employed for this shelxl refinement is uniquely defined
by the following loop, which should always be used as a source of
symmetry information in preference to the above space-group names.
They are only intended as comments.
;
_shelx_estimated_absorpt_t_min 0.892
_shelx_estimated_absorpt_t_max 0.944

loop_
_space_group_symop_operation_xyz
'x, y, z'
'-x+1/2, y+1/2, -z+1/2'
'-x, -y, -z'
'x-1/2, -y-1/2, z-1/2'

loop_
_atom_site_label
_atom_site_type_symbol
_atom_site_fract_x
_atom_site_fract_y
_atom_site_fract_z
_atom_site_U_iso_or_equiv
_atom_site_adp_type
_atom_site_occupancy
_atom_site_site_symmetry_order
_atom_site_calc_flag
_atom_site_refinement_flags_posn
_atom_site_refinement_flags_adp
C1 C 0.4501(2) 0.49796(17) 0.47042(18) 0.0225(7) Uani 1 1 d . .
C2 C 0.2829(3) 0.43121(18) 0.4164(2) 0.0308(8) Uani 1 1 d . .
H2 H 0.2335 0.3866 0.4171 0.037 Uiso 1 1 calc R U
C3 C 0.2492(3) 0.49396(19) 0.3545(2) 0.0342(8) Uani 1 1 d . .
H3 H 0.1778 0.4933 0.3149 0.041 Uiso 1 1 calc R U
C4 C 0.3235(3) 0.55774(18) 0.35253(19) 0.0293(7) Uani 1 1 d . .
H4 H 0.3022 0.6005 0.3099 0.035 Uiso 1 1 calc R U
C5 C 0.6160(3) 0.70166(19) 0.18062(19) 0.0315(8) Uani 1 1 d . .
H5A H 0.6863 0.6720 0.1901 0.047 Uiso 1 1 calc R U
H5B H 0.6246 0.7588 0.1615 0.047 Uiso 1 1 calc R U
H5C H 0.5595 0.6729 0.1355 0.047 Uiso 1 1 calc R U
C6 C 0.5815(2) 0.70369(17) 0.26501(18) 0.0217(6) Uani 1 1 d . .
C7 C 0.5147(2) 0.77146(17) 0.27571(19) 0.0235(7) Uani 1 1 d . .
H7 H 0.4831 0.8023 0.2240 0.028 Uiso 1 1 calc R U
C8 C 0.4880(2) 0.80021(16) 0.35117(19) 0.0228(7) Uani 1 1 d . .
C9 C 0.4325(3) 0.88455(18) 0.3450(2) 0.0344(8) Uani 1 1 d . .
H9A H 0.3543 0.8788 0.3144 0.052 Uiso 1 1 calc R U
H9B H 0.4677 0.9230 0.3126 0.052 Uiso 1 1 calc R U
H9C H 0.4397 0.9064 0.4040 0.052 Uiso 1 1 calc R U
C10 C 0.5031(3) 0.79887(17) 0.50582(19) 0.0240(7) Uani 1 1 d . .
C11 C 0.4098(3) 0.78747(18) 0.5370(2) 0.0310(8) Uani 1 1 d . .
C12 C 0.4081(3) 0.8246(2) 0.6164(2) 0.0430(9) Uani 1 1 d . .
H12 H 0.3456 0.8173 0.6387 0.052 Uiso 1 1 calc R U
C13 C 0.4957(3) 0.8717(2) 0.6630(2) 0.0460(10) Uani 1 1 d . .
H13 H 0.4936 0.8962 0.7171 0.055 Uiso 1 1 calc R U
C14 C 0.5858(3) 0.88300(19) 0.6311(2) 0.0392(9) Uani 1 1 d . .
H14 H 0.6456 0.9160 0.6634 0.047 Uiso 1 1 calc R U
C15 C 0.5917(3) 0.84713(18) 0.5524(2) 0.0300(7) Uani 1 1 d . .
C16 C 0.6924(3) 0.8627(2) 0.5188(2) 0.0409(9) Uani 1 1 d . .
H16 H 0.6834 0.8294 0.4640 0.049 Uiso 1 1 calc R U
C17 C 0.7023(3) 0.9547(2) 0.4957(3) 0.0632(12) Uani 1 1 d . .
H17A H 0.7181 0.9884 0.5492 0.095 Uiso 1 1 calc R U
H17B H 0.6329 0.9734 0.4557 0.095 Uiso 1 1 calc R U
H17C H 0.7623 0.9613 0.4673 0.095 Uiso 1 1 calc R U
C18 C 0.7975(3) 0.8336(2) 0.5838(3) 0.0577(11) Uani 1 1 d . .
H18A H 0.8113 0.8681 0.6367 0.087 Uiso 1 1 calc R U
H18B H 0.8594 0.8388 0.5575 0.087 Uiso 1 1 calc R U
H18C H 0.7894 0.7752 0.5992 0.087 Uiso 1 1 calc R U
C19 C 0.3102(3) 0.7384(2) 0.4860(2) 0.0340(8) Uani 1 1 d . .
H19 H 0.3270 0.7171 0.4316 0.041 Uiso 1 1 calc R U
C20 C 0.2881(3) 0.6625(2) 0.5383(2) 0.0452(9) Uani 1 1 d . .
H20A H 0.3537 0.6268 0.5534 0.068 Uiso 1 1 calc R U
H20B H 0.2257 0.6307 0.5027 0.068 Uiso 1 1 calc R U
H20C H 0.2709 0.6815 0.5920 0.068 Uiso 1 1 calc R U
C21 C 0.2076(3) 0.7933(2) 0.4583(3) 0.0490(10) Uani 1 1 d . .
H21A H 0.1888 0.8148 0.5104 0.074 Uiso 1 1 calc R U
H21B H 0.1459 0.7603 0.4234 0.074 Uiso 1 1 calc R U
H21C H 0.2223 0.8401 0.4231 0.074 Uiso 1 1 calc R U
C22 C 0.6894(2) 0.58084(17) 0.31366(18) 0.0224(7) Uani 1 1 d . .
C23 C 0.6505(3) 0.51102(18) 0.26029(19) 0.0289(7) Uani 1 1 d . .
C24 C 0.7270(3) 0.45143(19) 0.2517(2) 0.0383(9) Uani 1 1 d . .
H24 H 0.7025 0.4039 0.2161 0.046 Uiso 1 1 calc R U
C25 C 0.8367(3) 0.4591(2) 0.2932(2) 0.0416(9) Uani 1 1 d . .
H25 H 0.8876 0.4184 0.2844 0.050 Uiso 1 1 calc R U
C26 C 0.8732(3) 0.52611(19) 0.3478(2) 0.0355(8) Uani 1 1 d . .
H26 H 0.9490 0.5301 0.3782 0.043 Uiso 1 1 calc R U
C27 C 0.8006(3) 0.58783(17) 0.3589(2) 0.0273(7) Uani 1 1 d . .
C28 C 0.8421(3) 0.66158(18) 0.4184(2) 0.0303(7) Uani 1 1 d . .
H28 H 0.7811 0.6790 0.4442 0.036 Uiso 1 1 calc R U
C29 C 0.8681(3) 0.7362(2) 0.3662(2) 0.0483(10) Uani 1 1 d . .
H29A H 0.8930 0.7834 0.4059 0.072 Uiso 1 1 calc R U
H29B H 0.8017 0.7521 0.3210 0.072 Uiso 1 1 calc R U
H29C H 0.9263 0.7207 0.3385 0.072 Uiso 1 1 calc R U
C30 C 0.9423(3) 0.6418(2) 0.4943(2) 0.0465(9) Uani 1 1 d . .
H30A H 1.0070 0.6334 0.4718 0.070 Uiso 1 1 calc R U
H30B H 0.9281 0.5910 0.5240 0.070 Uiso 1 1 calc R U
H30C H 0.9560 0.6884 0.5359 0.070 Uiso 1 1 calc R U
C31 C 0.5300(3) 0.49766(19) 0.2150(2) 0.0330(8) Uani 1 1 d . .
H31 H 0.4887 0.5487 0.2241 0.040 Uiso 1 1 calc R U
C32 C 0.4838(3) 0.4235(2) 0.2544(2) 0.0432(9) Uani 1 1 d . .
H32A H 0.5193 0.3721 0.2423 0.065 Uiso 1 1 calc R U
H32B H 0.4041 0.4197 0.2283 0.065 Uiso 1 1 calc R U
H32C H 0.4984 0.4311 0.3178 0.065 Uiso 1 1 calc R U
C33 C 0.5113(3) 0.4850(2) 0.1156(2) 0.0454(9) Uani 1 1 d . .
H33A H 0.5416 0.5326 0.0909 0.068 Uiso 1 1 calc R U
H33B H 0.4321 0.4804 0.0876 0.068 Uiso 1 1 calc R U
H33C H 0.5484 0.4338 0.1050 0.068 Uiso 1 1 calc R U
Co1 Co 0.54737(3) 0.63996(2) 0.42308(3) 0.02134(12) Uani 1 1 d . .
N3 N 0.51097(19) 0.75823(13) 0.42660(15) 0.0195(5) Uani 1 1 d . .
N4 N 0.61451(19) 0.64495(14) 0.32530(14) 0.0207(5) Uani 1 1 d . .
N1 N 0.4225(2) 0.56103(14) 0.40778(15) 0.0230(6) Uani 1 1 d . .
N2 N 0.3804(2) 0.43039(14) 0.47458(15) 0.0241(6) Uani 1 1 d . .

loop_
_atom_site_aniso_label
_atom_site_aniso_U_11
_atom_site_aniso_U_22
_atom_site_aniso_U_33
_atom_site_aniso_U_23
_atom_site_aniso_U_13
_atom_site_aniso_U_12
C1 0.0304(17) 0.0137(14) 0.0241(16) 0.0010(12) 0.0086(13) -0.0026(13)
C2 0.0317(19) 0.0249(17) 0.0345(18) 0.0023(14) 0.0064(16) -0.0116(14)
C3 0.034(2) 0.0287(18) 0.0319(18) 0.0045(14) -0.0050(16) -0.0057(15)
C4 0.038(2) 0.0215(17) 0.0255(17) 0.0079(13) 0.0025(16) 0.0005(14)
C5 0.042(2) 0.0259(17) 0.0288(17) 0.0071(13) 0.0141(16) 0.0044(15)
C6 0.0239(17) 0.0191(15) 0.0224(15) 0.0023(12) 0.0068(14) -0.0038(12)
C7 0.0282(17) 0.0178(15) 0.0244(16) 0.0081(12) 0.0067(14) 0.0019(13)
C8 0.0228(17) 0.0130(14) 0.0326(17) 0.0039(12) 0.0074(14) 0.0006(12)
C9 0.046(2) 0.0223(17) 0.0366(19) 0.0090(13) 0.0146(17) 0.0111(15)
C10 0.0284(18) 0.0150(15) 0.0283(16) 0.0018(12) 0.0067(15) 0.0056(12)
C11 0.038(2) 0.0232(17) 0.0350(18) 0.0016(14) 0.0147(16) 0.0035(14)
C12 0.052(2) 0.044(2) 0.042(2) -0.0025(17) 0.027(2) 0.0028(18)
C13 0.062(3) 0.044(2) 0.035(2) -0.0146(17) 0.018(2) 0.0020(19)
C14 0.048(2) 0.0281(19) 0.039(2) -0.0094(14) 0.0069(18) 0.0028(15)
C15 0.0344(19) 0.0201(17) 0.0335(17) -0.0037(13) 0.0054(15) 0.0043(14)
C16 0.034(2) 0.040(2) 0.049(2) -0.0185(17) 0.0119(17) -0.0056(17)
C17 0.047(3) 0.064(3) 0.079(3) 0.019(2) 0.018(2) -0.011(2)
C18 0.035(2) 0.042(2) 0.090(3) -0.007(2) 0.007(2) 0.0040(18)
C19 0.032(2) 0.0358(19) 0.0391(19) 0.0000(15) 0.0179(17) 0.0000(15)
C20 0.046(2) 0.041(2) 0.057(2) 0.0014(17) 0.028(2) -0.0041(17)
C21 0.037(2) 0.049(2) 0.064(3) 0.0089(19) 0.019(2) 0.0053(18)
C22 0.0289(18) 0.0172(15) 0.0238(16) 0.0050(12) 0.0115(14) 0.0033(13)
C23 0.038(2) 0.0204(16) 0.0294(17) 0.0007(13) 0.0102(15) 0.0044(14)
C24 0.049(2) 0.0226(17) 0.045(2) -0.0065(15) 0.0152(18) 0.0061(15)
C25 0.044(2) 0.0282(19) 0.058(2) 0.0037(16) 0.021(2) 0.0170(16)
C26 0.0301(19) 0.0291(19) 0.048(2) 0.0059(15) 0.0110(17) 0.0061(15)
C27 0.0344(19) 0.0178(16) 0.0334(18) 0.0079(13) 0.0154(16) 0.0034(13)
C28 0.0272(18) 0.0238(17) 0.0391(19) 0.0028(13) 0.0071(15) 0.0013(13)
C29 0.054(3) 0.0285(19) 0.059(2) 0.0054(17) 0.009(2) -0.0113(18)
C30 0.034(2) 0.046(2) 0.055(2) -0.0043(19) 0.0027(18) -0.0004(18)
C31 0.039(2) 0.0225(17) 0.0357(18) -0.0086(14) 0.0076(16) 0.0019(14)
C32 0.043(2) 0.035(2) 0.051(2) -0.0102(16) 0.0106(19) -0.0050(17)
C33 0.057(3) 0.038(2) 0.037(2) -0.0074(16) 0.0049(19) 0.0059(18)
Co1 0.0303(2) 0.01134(19) 0.0242(2) 0.00300(17) 0.01051(17) -0.00040(18)
N3 0.0237(14) 0.0118(12) 0.0253(13) -0.0002(10) 0.0107(11) 0.0000(10)
N4 0.0250(13) 0.0133(12) 0.0242(12) 0.0019(10) 0.0071(11) 0.0005(11)
N1 0.0298(15) 0.0168(13) 0.0215(13) 0.0025(10) 0.0048(12) -0.0014(11)
N2 0.0306(15) 0.0161(12) 0.0250(13) 0.0023(10) 0.0064(12) -0.0037(11)

loop_
_atom_type_symbol
_atom_type_description
_atom_type_scat_dispersion_real
_atom_type_scat_dispersion_imag
_atom_type_scat_source
C C 0.0033 0.0016 'International Tables Vol C Tables 4.2.6.8 and 6.1.1.4'
H H 0.0000 0.0000 'International Tables Vol C Tables 4.2.6.8 and 6.1.1.4'
N N 0.0061 0.0033 'International Tables Vol C Tables 4.2.6.8 and 6.1.1.4'
Co Co 0.3494 0.9721 'International Tables Vol C Tables 4.2.6.8 and 6.1.1.4'

loop_
_geom_angle_atom_site_label_1
_geom_angle_atom_site_label_2
_geom_angle_atom_site_label_3
_geom_angle
_geom_angle_site_symmetry_1
_geom_angle_site_symmetry_3
C1 C1 N1 117.9(3) 3_666 .
C1 C1 N2 118.7(3) 3_666 .
N1 C1 N2 123.4(3) . .
N2 C2 C3 123.5(3) . .
N2 C2 H2 118.3 . .
C3 C2 H2 118.3 . .
C4 C3 C2 117.7(3) . .
C4 C3 H3 121.1 . .
C2 C3 H3 121.1 . .
N1 C4 C3 122.4(3) . .
N1 C4 H4 118.8 . .
C3 C4 H4 118.8 . .
C6 C5 H5A 109.5 . .
C6 C5 H5B 109.5 . .
H5A C5 H5B 109.5 . .
C6 C5 H5C 109.5 . .
H5A C5 H5C 109.5 . .
H5B C5 H5C 109.5 . .
N4 C6 C7 122.9(3) . .
N4 C6 C5 120.8(3) . .
C7 C6 C5 116.2(2) . .
C8 C7 C6 129.8(3) . .
C8 C7 H7 115.1 . .
C6 C7 H7 115.1 . .
N3 C8 C7 123.6(2) . .
N3 C8 C9 119.8(3) . .
C7 C8 C9 116.7(2) . .
C8 C9 H9A 109.5 . .
C8 C9 H9B 109.5 . .
H9A C9 H9B 109.5 . .
C8 C9 H9C 109.5 . .
H9A C9 H9C 109.5 . .
H9B C9 H9C 109.5 . .
C15 C10 C11 120.8(3) . .
C15 C10 N3 118.8(3) . .
C11 C10 N3 120.3(3) . .
C12 C11 C10 118.4(3) . .
C12 C11 C19 119.6(3) . .
C10 C11 C19 122.0(3) . .
C13 C12 C11 121.1(3) . .
C13 C12 H12 119.5 . .
C11 C12 H12 119.5 . .
C14 C13 C12 119.9(3) . .
C14 C13 H13 120.1 . .
C12 C13 H13 120.1 . .
C13 C14 C15 121.3(3) . .
C13 C14 H14 119.3 . .
C15 C14 H14 119.3 . .
C14 C15 C10 118.5(3) . .
C14 C15 C16 119.5(3) . .
C10 C15 C16 122.0(3) . .
C15 C16 C18 111.7(3) . .
C15 C16 C17 111.7(3) . .
C18 C16 C17 110.2(3) . .
C15 C16 H16 107.7 . .
C18 C16 H16 107.7 . .
C17 C16 H16 107.7 . .
C16 C17 H17A 109.5 . .
C16 C17 H17B 109.5 . .
H17A C17 H17B 109.5 . .
C16 C17 H17C 109.5 . .
H17A C17 H17C 109.5 . .
H17B C17 H17C 109.5 . .
C16 C18 H18A 109.5 . .
C16 C18 H18B 109.5 . .
H18A C18 H18B 109.5 . .
C16 C18 H18C 109.5 . .
H18A C18 H18C 109.5 . .
H18B C18 H18C 109.5 . .
C11 C19 C21 111.7(3) . .
C11 C19 C20 111.4(3) . .
C21 C19 C20 110.6(3) . .
C11 C19 H19 107.7 . .
C21 C19 H19 107.7 . .
C20 C19 H19 107.7 . .
C19 C20 H20A 109.5 . .
C19 C20 H20B 109.5 . .
H20A C20 H20B 109.5 . .
C19 C20 H20C 109.5 . .
H20A C20 H20C 109.5 . .
H20B C20 H20C 109.5 . .
C19 C21 H21A 109.5 . .
C19 C21 H21B 109.5 . .
H21A C21 H21B 109.5 . .
C19 C21 H21C 109.5 . .
H21A C21 H21C 109.5 . .
H21B C21 H21C 109.5 . .
C27 C22 C23 120.8(3) . .
C27 C22 N4 118.5(2) . .
C23 C22 N4 120.6(3) . .
C24 C23 C22 117.8(3) . .
C24 C23 C31 119.3(3) . .
C22 C23 C31 122.8(3) . .
C25 C24 C23 121.9(3) . .
C25 C24 H24 119.1 . .
C23 C24 H24 119.1 . .
C24 C25 C26 119.8(3) . .
C24 C25 H25 120.1 . .
C26 C25 H25 120.1 . .
C25 C26 C27 120.9(3) . .
C25 C26 H26 119.5 . .
C27 C26 H26 119.5 . .
C26 C27 C22 118.7(3) . .
C26 C27 C28 120.3(3) . .
C22 C27 C28 121.0(3) . .
C27 C28 C30 113.9(3) . .
C27 C28 C29 111.1(3) . .
C30 C28 C29 109.6(3) . .
C27 C28 H28 107.3 . .
C30 C28 H28 107.3 . .
C29 C28 H28 107.3 . .
C28 C29 H29A 109.5 . .
C28 C29 H29B 109.5 . .
H29A C29 H29B 109.5 . .
C28 C29 H29C 109.5 . .
H29A C29 H29C 109.5 . .
H29B C29 H29C 109.5 . .
C28 C30 H30A 109.5 . .
C28 C30 H30B 109.5 . .
H30A C30 H30B 109.5 . .
C28 C30 H30C 109.5 . .
H30A C30 H30C 109.5 . .
H30B C30 H30C 109.5 . .
C23 C31 C32 111.0(3) . .
C23 C31 C33 111.5(3) . .
C32 C31 C33 110.0(3) . .
C23 C31 H31 108.1 . .
C32 C31 H31 108.1 . .
C33 C31 H31 108.1 . .
C31 C32 H32A 109.5 . .
C31 C32 H32B 109.5 . .
H32A C32 H32B 109.5 . .
C31 C32 H32C 109.5 . .
H32A C32 H32C 109.5 . .
H32B C32 H32C 109.5 . .
C31 C33 H33A 109.5 . .
C31 C33 H33B 109.5 . .
H33A C33 H33B 109.5 . .
C31 C33 H33C 109.5 . .
H33A C33 H33C 109.5 . .
H33B C33 H33C 109.5 . .
N4 Co1 N3 97.84(9) . .
N4 Co1 N1 115.09(10) . .
N3 Co1 N1 116.06(10) . .
N4 Co1 N2 118.06(10) . 3_666
N3 Co1 N2 125.99(10) . 3_666
N1 Co1 N2 85.05(10) . 3_666
C8 N3 C10 120.2(2) . .
C8 N3 Co1 117.45(18) . .
C10 N3 Co1 122.29(17) . .
C6 N4 C22 120.4(2) . .
C6 N4 Co1 118.75(19) . .
C22 N4 Co1 120.48(17) . .
C4 N1 C1 117.1(2) . .
C4 N1 Co1 133.2(2) . .
C1 N1 Co1 109.63(18) . .
C2 N2 C1 115.7(2) . .
C2 N2 Co1 135.4(2) . 3_666
C1 N2 Co1 108.64(18) . 3_666

loop_
_geom_bond_atom_site_label_1
_geom_bond_atom_site_label_2
_geom_bond_distance
_geom_bond_site_symmetry_2
C1 C1 1.355(6) 3_666
C1 N1 1.395(3) .
C1 N2 1.406(3) .
C2 N2 1.325(4) .
C2 C3 1.391(4) .
C2 H2 0.9500 .
C3 C4 1.391(4) .
C3 H3 0.9500 .
C4 N1 1.321(4) .
C4 H4 0.9500 .
C5 C6 1.511(4) .
C5 H5A 0.9800 .
C5 H5B 0.9800 .
C5 H5C 0.9800 .
C6 N4 1.328(3) .
C6 C7 1.411(4) .
C7 C8 1.402(4) .
C7 H7 0.9500 .
C8 N3 1.335(3) .
C8 C9 1.513(4) .
C9 H9A 0.9800 .
C9 H9B 0.9800 .
C9 H9C 0.9800 .
C10 C15 1.398(4) .
C10 C11 1.399(4) .
C10 N3 1.440(4) .
C11 C12 1.396(4) .
C11 C19 1.520(4) .
C12 C13 1.378(5) .
C12 H12 0.9500 .
C13 C14 1.369(5) .
C13 H13 0.9500 .
C14 C15 1.393(4) .
C14 H14 0.9500 .
C15 C16 1.517(5) .
C16 C18 1.519(5) .
C16 C17 1.535(5) .
C16 H16 1.0000 .
C17 H17A 0.9800 .
C17 H17B 0.9800 .
C17 H17C 0.9800 .
C18 H18A 0.9800 .
C18 H18B 0.9800 .
C18 H18C 0.9800 .
C19 C21 1.528(4) .
C19 C20 1.538(4) .
C19 H19 1.0000 .
C20 H20A 0.9800 .
C20 H20B 0.9800 .
C20 H20C 0.9800 .
C21 H21A 0.9800 .
C21 H21B 0.9800 .
C21 H21C 0.9800 .
C22 C27 1.398(4) .
C22 C23 1.410(4) .
C22 N4 1.438(3) .
C23 C24 1.388(4) .
C23 C31 1.512(4) .
C24 C25 1.368(5) .
C24 H24 0.9500 .
C25 C26 1.380(5) .
C25 H25 0.9500 .
C26 C27 1.388(4) .
C26 H26 0.9500 .
C27 C28 1.517(4) .
C28 C30 1.528(4) .
C28 C29 1.538(4) .
C28 H28 1.0000 .
C29 H29A 0.9800 .
C29 H29B 0.9800 .
C29 H29C 0.9800 .
C30 H30A 0.9800 .
C30 H30B 0.9800 .
C30 H30C 0.9800 .
C31 C32 1.528(4) .
C31 C33 1.543(4) .
C31 H31 1.0000 .
C32 H32A 0.9800 .
C32 H32B 0.9800 .
C32 H32C 0.9800 .
C33 H33A 0.9800 .
C33 H33B 0.9800 .
C33 H33C 0.9800 .
Co1 N4 1.951(2) .
Co1 N3 1.956(2) .
Co1 N1 1.982(2) .
Co1 N2 1.987(2) 3_666
N2 Co1 1.987(2) 3_666
